data_4316896
loop_
_publ_author_name
'Eric W. Reinheimer'
'Iwona Olejniczak'
'Andrzej \/Lapi\'nski'
'Roman \'Swietlik'
'Olivier Jeannin'
'Marc Fourmigu\'e'

_publ_section_title
;
 Structural Distortions upon Oxidation in Heteroleptic [Cp2W(dmit)]
 Tungsten Dithiolene Complex: Combined Structural, Spectroscopic, and
 Magnetic Studies
;
_journal_name_full 'Inorganic Chemistry'
_journal_page_first 9777
_journal_page_last 9787
_journal_paper_doi 10.1021/ic1006296
_journal_volume 49
_journal_year 2010
_chemical_formula_moiety 'C13 H10 S5 W, Br'
_chemical_formula_sum 'C13 H10 Br S5 W'
_chemical_formula_weight 590.27
_chemical_name_common 'Cp2W(dmit), Br'
_chemical_name_systematic
;
Bis(cyclopentadienyl)(&,3-dithiole-2-thione)-4,5-dithiolate)tunsten(V),
bromide
;
_space_group_IT_number 14
_symmetry_cell_setting monoclinic
_symmetry_space_group_name_Hall '-P 2ybc'
_symmetry_space_group_name_H-M 'P 1 21/c 1'
_atom_sites_solution_hydrogens geom
_atom_sites_solution_primary direct
_atom_sites_solution_secondary difmap
_audit_creation_date 2009-09-22T15:46:38-00:00
_audit_creation_method 'WinGX routine CIF_UPDATE'
_cell_angle_alpha 90
_cell_angle_beta 96.26(3)
_cell_angle_gamma 90
_cell_formula_units_Z 4
_cell_length_a 16.705(3)
_cell_length_b 7.2790(15)
_cell_length_c 12.856(3)
_cell_measurement_reflns_used 5774
_cell_measurement_temperature 293(2)
_cell_measurement_theta_max 27.49
_cell_measurement_theta_min 3.51
_cell_volume 1553.9(6)
_computing_cell_refinement 'Dirax/lsq (Duisenberg & Schreurs, 1989-2000)'
_computing_data_collection 'Collect (Bruker AXS BV, 1997-2004)'
_computing_data_reduction 'EvalCCD (Duisenberg & Schreurs 1990-2000)'
_computing_molecular_graphics 'Ortep-3 for Windows (Farrugia, 1997)'
_computing_publication_material 'WinGX publication routines (Farrugia, 1999)'
_computing_structure_refinement 'SHELXL-97 (Sheldrick, 1997)'
_computing_structure_solution 'SHELXS-97 (Sheldrick, 1997)'
_diffrn_ambient_temperature 293(2)
_diffrn_measured_fraction_theta_full 0.997
_diffrn_measured_fraction_theta_max 0.997
_diffrn_radiation_monochromator graphite
_diffrn_radiation_type MoK\a
_diffrn_radiation_wavelength 0.71073
_diffrn_reflns_av_R_equivalents 0.0325
_diffrn_reflns_av_unetI/netI 0.0203
_diffrn_reflns_limit_h_max 21
_diffrn_reflns_limit_h_min -21
_diffrn_reflns_limit_k_max 9
_diffrn_reflns_limit_k_min -9
_diffrn_reflns_limit_l_max 16
_diffrn_reflns_limit_l_min -15
_diffrn_reflns_number 21364
_diffrn_reflns_theta_full 27.48
_diffrn_reflns_theta_max 27.48
_diffrn_reflns_theta_min 3.51
_exptl_absorpt_coefficient_mu 10.662
_exptl_absorpt_correction_T_max 1.0
_exptl_absorpt_correction_T_min 0.482550
_exptl_absorpt_correction_type multi-scan
_exptl_absorpt_process_details
;
  [Sheldrick, G.M. (2002). SADABS Bruker AXS Inc., Madison, Wisconsin, USA]
;
_exptl_crystal_colour black
_exptl_crystal_density_diffrn 2.523
_exptl_crystal_density_method 'not measured'
_exptl_crystal_description plate
_exptl_crystal_F_000 1108
_exptl_crystal_size_max 0.43
_exptl_crystal_size_mid 0.055
_exptl_crystal_size_min 0.053
_refine_diff_density_max 0.412
_refine_diff_density_min -0.787
_refine_diff_density_rms 0.103
_refine_ls_extinction_method none
_refine_ls_goodness_of_fit_ref 1.061
_refine_ls_hydrogen_treatment constr
_refine_ls_matrix_type full
_refine_ls_number_parameters 181
_refine_ls_number_reflns 3562
_refine_ls_number_restraints 0
_refine_ls_restrained_S_all 1.061
_refine_ls_R_factor_all 0.0244
_refine_ls_R_factor_gt 0.0178
_refine_ls_shift/su_max 0.001
_refine_ls_shift/su_mean 0
_refine_ls_structure_factor_coef Fsqd
_refine_ls_weighting_details 'calc w=1/[\s^2^(Fo^2^)+(0.0106P)^2^+1.8527P] where P=(Fo^2^+2Fc^2^)/3'
_refine_ls_weighting_scheme calc
_refine_ls_wR_factor_gt 0.0337
_refine_ls_wR_factor_ref 0.0355
_reflns_number_gt 3135
_reflns_number_total 3562
_reflns_threshold_expression >2sigma(I)
_cod_data_source_file ic1006296_si_001_3.cif
_cod_data_source_block WBr
_cod_original_cell_volume 1553.8(5)
_cod_database_code 4316896

loop_
_symmetry_equiv_pos_as_xyz
'x, y, z'
'-x, y+1/2, -z+1/2'
'-x, -y, -z'
'x, -y-1/2, z-1/2'

loop_
_atom_site_label
_atom_site_type_symbol
_atom_site_fract_x
_atom_site_fract_y
_atom_site_fract_z
_atom_site_U_iso_or_equiv
_atom_site_adp_type
_atom_site_occupancy
_atom_site_symmetry_multiplicity
_atom_site_calc_flag
_atom_site_refinement_flags
_atom_site_disorder_assembly
_atom_site_disorder_group
W1 W 0.292855(7) 0.226745(15) 0.712882(9) 0.02048(4) Uani 1 1 d . . .
Br1 Br 0.40989(2) -0.24299(5) 0.48930(3) 0.03944(8) Uani 1 1 d . . .
S3 S 0.09514(5) 0.63257(11) 0.51553(6) 0.02925(16) Uani 1 1 d . . .
S2 S 0.22579(5) 0.46192(11) 0.80625(6) 0.02671(16) Uani 1 1 d . . .
S1 S 0.24969(4) 0.41839(11) 0.56195(6) 0.02760(16) Uani 1 1 d . . .
S4 S 0.06888(5) 0.65693(12) 0.73417(6) 0.03246(17) Uani 1 1 d . . .
S5 S -0.04864(5) 0.83225(13) 0.57401(7) 0.0402(2) Uani 1 1 d . . .
C1 C 0.16682(17) 0.5238(4) 0.6035(2) 0.0245(6) Uani 1 1 d . . .
C2 C 0.15536(18) 0.5390(4) 0.7078(2) 0.0251(6) Uani 1 1 d . . .
C3 C 0.03505(18) 0.7161(4) 0.6068(2) 0.0275(6) Uani 1 1 d . . .
C4 C 0.1916(2) 0.0516(4) 0.7795(3) 0.0344(8) Uani 1 1 d . . .
H4 H 0.1658 0.0903 0.8362 0.041 Uiso 1 1 calc R . .
C5 C 0.1679(2) 0.0939(5) 0.6739(3) 0.0371(8) Uani 1 1 d . . .
H5 H 0.1247 0.168 0.6489 0.044 Uiso 1 1 calc R . .
C6 C 0.2214(2) 0.0038(5) 0.6121(3) 0.0426(9) Uani 1 1 d . . .
H6 H 0.2191 0.0063 0.5395 0.051 Uiso 1 1 calc R . .
C7 C 0.2780(2) -0.0892(5) 0.6804(3) 0.0419(9) Uani 1 1 d . . .
H7 H 0.3204 -0.1598 0.6613 0.05 Uiso 1 1 calc R . .
C8 C 0.2598(2) -0.0575(5) 0.7848(3) 0.0370(8) Uani 1 1 d . . .
H8 H 0.2887 -0.1021 0.8455 0.044 Uiso 1 1 calc R . .
C9 C 0.4149(2) 0.3358(7) 0.6619(3) 0.0525(11) Uani 1 1 d . . .
H9 H 0.4182 0.3884 0.5965 0.063 Uiso 1 1 calc R . .
C10 C 0.42499(19) 0.1526(6) 0.6854(4) 0.0512(11) Uani 1 1 d . . .
H10 H 0.4351 0.0591 0.6393 0.061 Uiso 1 1 calc R . .
C11 C 0.4169(2) 0.1335(6) 0.7940(4) 0.0529(11) Uani 1 1 d . . .
H11 H 0.4216 0.025 0.8324 0.063 Uiso 1 1 calc R . .
C12 C 0.4006(2) 0.3076(7) 0.8325(3) 0.0538(11) Uani 1 1 d . . .
H12 H 0.3922 0.3362 0.901 0.065 Uiso 1 1 calc R . .
C13 C 0.3992(2) 0.4288(6) 0.7501(4) 0.0533(11) Uani 1 1 d . . .
H13 H 0.3892 0.5542 0.7537 0.064 Uiso 1 1 calc R . .

loop_
_atom_site_aniso_label
_atom_site_aniso_U_11
_atom_site_aniso_U_22
_atom_site_aniso_U_33
_atom_site_aniso_U_23
_atom_site_aniso_U_13
_atom_site_aniso_U_12
W1 0.01875(6) 0.02292(6) 0.01925(6) 0.00112(5) -0.00030(4) -0.00070(5)
Br1 0.04514(19) 0.03704(19) 0.03649(17) -0.00365(14) 0.00596(15) -0.00619(15)
S3 0.0289(4) 0.0340(4) 0.0237(4) 0.0017(3) -0.0024(3) 0.0050(3)
S2 0.0290(4) 0.0303(4) 0.0198(3) -0.0018(3) -0.0016(3) 0.0035(3)
S1 0.0260(4) 0.0354(4) 0.0219(4) 0.0064(3) 0.0049(3) 0.0039(3)
S4 0.0319(4) 0.0389(4) 0.0267(4) -0.0006(3) 0.0038(3) 0.0093(3)
S5 0.0314(4) 0.0412(5) 0.0463(5) -0.0014(4) -0.0038(4) 0.0123(4)
C1 0.0247(15) 0.0260(15) 0.0219(14) 0.0034(11) -0.0010(12) 0.0012(12)
C2 0.0249(15) 0.0241(15) 0.0261(15) -0.0007(12) 0.0018(12) 0.0022(12)
C3 0.0245(14) 0.0254(15) 0.0317(15) -0.0007(12) -0.0013(12) -0.0019(12)
C4 0.0382(19) 0.0311(17) 0.0359(18) -0.0011(14) 0.0128(15) -0.0142(14)
C5 0.0286(17) 0.0329(18) 0.047(2) 0.0075(15) -0.0082(15) -0.0104(14)
C6 0.065(2) 0.0370(19) 0.0247(16) -0.0038(14) 0.0023(16) -0.0240(18)
C7 0.047(2) 0.0213(16) 0.060(2) -0.0058(15) 0.0203(18) -0.0021(15)
C8 0.0410(19) 0.0297(17) 0.0384(18) 0.0119(14) -0.0048(15) -0.0080(14)
C9 0.0196(17) 0.082(3) 0.056(2) 0.030(2) 0.0015(16) -0.0086(18)
C10 0.0160(16) 0.064(3) 0.075(3) -0.033(2) 0.0081(17) 0.0011(16)
C11 0.0213(17) 0.054(2) 0.080(3) 0.034(2) -0.0064(18) 0.0030(16)
C12 0.0238(17) 0.092(3) 0.042(2) -0.021(2) -0.0128(15) 0.0030(19)
C13 0.0226(17) 0.037(2) 0.098(4) -0.003(2) -0.005(2) -0.0058(15)

loop_
_atom_type_symbol
_atom_type_description
_atom_type_scat_dispersion_real
_atom_type_scat_dispersion_imag
_atom_type_scat_source
C C 0.0033 0.0016 'International Tables Vol C Tables 4.2.6.8 and 6.1.1.4'
H H 0 0 'International Tables Vol C Tables 4.2.6.8 and 6.1.1.4'
Br Br -0.2901 2.4595 'International Tables Vol C Tables 4.2.6.8 and 6.1.1.4'
S S 0.1246 0.1234 'International Tables Vol C Tables 4.2.6.8 and 6.1.1.4'
W W -0.849 6.8722 'International Tables Vol C Tables 4.2.6.8 and 6.1.1.4'

loop_
_geom_angle_atom_site_label_1
_geom_angle_atom_site_label_2
_geom_angle_atom_site_label_3
_geom_angle
_geom_angle_site_symmetry_1
_geom_angle_site_symmetry_3
_geom_angle_publ_flag
C5 W1 C12 150.69(15) . . ?
C5 W1 C13 165.32(13) . . ?
C12 W1 C13 34.61(15) . . ?
C5 W1 C11 135.95(13) . . ?
C12 W1 C11 35.14(15) . . ?
C13 W1 C11 57.65(14) . . ?
C5 W1 C6 35.71(13) . . ?
C12 W1 C6 149.73(16) . . ?
C13 W1 C6 153.45(15) . . ?
C11 W1 C6 115.21(16) . . ?
C5 W1 C10 135.90(14) . . ?
C12 W1 C10 58.63(14) . . ?
C13 W1 C10 57.43(14) . . ?
C11 W1 C10 35.64(15) . . ?
C6 W1 C10 100.99(14) . . ?
C5 W1 C7 58.28(13) . . ?
C12 W1 C7 115.30(16) . . ?
C13 W1 C7 136.32(14) . . ?
C11 W1 C7 82.23(15) . . ?
C6 W1 C7 34.72(13) . . ?
C10 W1 C7 80.21(14) . . ?
C5 W1 C9 151.00(14) . . ?
C12 W1 C9 57.51(15) . . ?
C13 W1 C9 34.17(15) . . ?
C11 W1 C9 57.57(14) . . ?
C6 W1 C9 119.31(15) . . ?
C10 W1 C9 34.12(16) . . ?
C7 W1 C9 111.11(15) . . ?
C5 W1 C4 35.13(12) . . ?
C12 W1 C4 115.72(14) . . ?
C13 W1 C4 146.57(15) . . ?
C11 W1 C4 108.68(13) . . ?
C6 W1 C4 58.59(12) . . ?
C10 W1 C4 131.18(15) . . ?
C7 W1 C4 57.82(12) . . ?
C9 W1 C4 164.99(14) . . ?
C5 W1 C8 58.11(12) . . ?
C12 W1 C8 99.28(16) . . ?
C13 W1 C8 133.15(14) . . ?
C11 W1 C8 78.60(13) . . ?
C6 W1 C8 58.48(12) . . ?
C10 W1 C8 97.00(15) . . ?
C7 W1 C8 35.31(12) . . ?
C9 W1 C8 130.87(14) . . ?
C4 W1 C8 34.21(12) . . ?
C5 W1 S2 87.01(10) . . ?
C12 W1 S2 81.94(11) . . ?
C13 W1 S2 80.52(11) . . ?
C11 W1 S2 114.90(13) . . ?
C6 W1 S2 122.04(11) . . ?
C10 W1 S2 136.93(10) . . ?
C7 W1 S2 137.07(9) . . ?
C9 W1 S2 111.13(13) . . ?
C4 W1 S2 79.25(9) . . ?
C8 W1 S2 106.52(9) . . ?
C5 W1 S1 83.38(9) . . ?
C12 W1 S1 121.71(13) . . ?
C13 W1 S1 87.39(12) . . ?
C11 W1 S1 134.37(10) . . ?
C6 W1 S1 82.33(10) . . ?
C10 W1 S1 102.39(13) . . ?
C7 W1 S1 113.82(10) . . ?
C9 W1 S1 76.95(10) . . ?
C4 W1 S1 116.01(9) . . ?
C8 W1 S1 138.96(9) . . ?
S2 W1 S1 82.98(3) . . ?
C3 S3 C1 97.31(14) . . ?
C2 S2 W1 100.42(10) . . ?
C1 S1 W1 100.75(10) . . ?
C3 S4 C2 97.50(15) . . ?
C2 C1 S1 122.7(2) . . ?
C2 C1 S3 115.8(2) . . ?
S1 C1 S3 121.33(17) . . ?
C1 C2 S2 122.1(2) . . ?
C1 C2 S4 115.7(2) . . ?
S2 C2 S4 122.03(17) . . ?
S5 C3 S4 123.40(19) . . ?
S5 C3 S3 122.95(19) . . ?
S4 C3 S3 113.58(17) . . ?
C8 C4 C5 108.4(3) . . ?
C8 C4 W1 72.99(18) . . ?
C5 C4 W1 70.56(18) . . ?
C4 C5 C6 108.2(3) . . ?
C4 C5 W1 74.31(18) . . ?
C6 C5 W1 72.87(19) . . ?
C7 C6 C5 107.3(3) . . ?
C7 C6 W1 73.5(2) . . ?
C5 C6 W1 71.43(19) . . ?
C6 C7 C8 108.4(3) . . ?
C6 C7 W1 71.78(19) . . ?
C8 C7 W1 72.74(19) . . ?
C4 C8 C7 107.8(3) . . ?
C4 C8 W1 72.80(18) . . ?
C7 C8 W1 71.95(18) . . ?
C13 C9 C10 109.1(4) . . ?
C13 C9 W1 71.7(2) . . ?
C10 C9 W1 72.5(2) . . ?
C9 C10 C11 106.8(4) . . ?
C9 C10 W1 73.4(2) . . ?
C11 C10 W1 71.46(19) . . ?
C12 C11 C10 107.5(4) . . ?
C12 C11 W1 72.2(2) . . ?
C10 C11 W1 72.9(2) . . ?
C13 C12 C11 107.3(4) . . ?
C13 C12 W1 72.8(2) . . ?
C11 C12 W1 72.6(2) . . ?
C9 C13 C12 109.4(4) . . ?
C9 C13 W1 74.2(2) . . ?
C12 C13 W1 72.5(2) . . ?

loop_
_geom_bond_atom_site_label_1
_geom_bond_atom_site_label_2
_geom_bond_distance
_geom_bond_site_symmetry_2
_geom_bond_publ_flag
W1 C5 2.305(3) . ?
W1 C12 2.312(3) . ?
W1 C13 2.316(4) . ?
W1 C11 2.317(3) . ?
W1 C6 2.324(3) . ?
W1 C10 2.336(3) . ?
W1 C7 2.345(3) . ?
W1 C9 2.347(3) . ?
W1 C4 2.353(3) . ?
W1 C8 2.356(3) . ?
W1 S2 2.4330(9) . ?
W1 S1 2.4343(9) . ?
S3 C3 1.735(3) . ?
S3 C1 1.745(3) . ?
S2 C2 1.725(3) . ?
S1 C1 1.718(3) . ?
S4 C3 1.728(3) . ?
S4 C2 1.745(3) . ?
S5 C3 1.649(3) . ?
C1 C2 1.379(4) . ?
C4 C8 1.385(5) . ?
C4 C5 1.407(5) . ?
C5 C6 1.419(5) . ?
C6 C7 1.393(5) . ?
C7 C8 1.426(5) . ?
C9 C13 1.370(6) . ?
C9 C10 1.374(6) . ?
C10 C11 1.424(6) . ?
C11 C12 1.398(6) . ?
C12 C13 1.377(6) . ?
